data_4105566
loop_
_publ_author_name
'Yanhui Chen'
'Litao Liu'
'Ying Peng'
'Pingping Chen'
'Yi Luo'
'Jingping Qu'

_publ_section_title
;
 Unusual Thiolate-Bridged Diiron Clusters Bearing the cis-HN=NH Ligand and
 Their Reactivities with Terminal Alkynes
;
_journal_name_full 'Journal of the American Chemical Society'
_journal_page_first 1147
_journal_page_last 1149
_journal_paper_doi 10.1021/ja105948r
_journal_volume 133
_journal_year 2011
_chemical_formula_moiety 'C32 H46 F6 Fe2 P S2'
_chemical_formula_sum 'C32 H46 F6 Fe2 P S2'
_chemical_formula_weight 751.48
_chemical_name_systematic
; 
 ? 
;
_space_group_IT_number 15
_symmetry_cell_setting monoclinic
_symmetry_space_group_name_Hall '-C 2yc'
_symmetry_space_group_name_H-M 'C 1 2/c 1'
_atom_sites_solution_hydrogens geom
_atom_sites_solution_primary direct
_atom_sites_solution_secondary difmap
_audit_creation_method SHELXL-97
_cell_angle_alpha 90.00
_cell_angle_beta 120.299(5)
_cell_angle_gamma 90.00
_cell_formula_units_Z 8
_cell_length_a 35.483(14)
_cell_length_b 10.195(4)
_cell_length_c 21.444(9)
_cell_measurement_reflns_used 423
_cell_measurement_temperature 273(2)
_cell_measurement_theta_max 25.25
_cell_measurement_theta_min 2.11
_cell_volume 6698(5)
_computing_cell_refinement 'Bruker SMART'
_computing_data_collection 'Bruker SMART'
_computing_data_reduction 'Bruker SMART'
_computing_molecular_graphics 'Bruker SHELXTL'
_computing_publication_material 'Bruker SHELXTL'
_computing_structure_refinement 'SHELXL-97 (Sheldrick, 1997)'
_computing_structure_solution 'SHELXS-97 (Sheldrick, 1990)'
_diffrn_ambient_temperature 273(2)
_diffrn_measured_fraction_theta_full 0.976
_diffrn_measured_fraction_theta_max 0.976
_diffrn_measurement_device_type 'CCD area detector'
_diffrn_measurement_method 'phi and omega scans'
_diffrn_radiation_monochromator graphite
_diffrn_radiation_source 'fine-focus sealed tube'
_diffrn_radiation_type MoK\a
_diffrn_radiation_wavelength 0.71073
_diffrn_reflns_av_R_equivalents 0.0326
_diffrn_reflns_av_sigmaI/netI 0.0427
_diffrn_reflns_limit_h_max 39
_diffrn_reflns_limit_h_min -42
_diffrn_reflns_limit_k_max 11
_diffrn_reflns_limit_k_min -12
_diffrn_reflns_limit_l_max 25
_diffrn_reflns_limit_l_min -22
_diffrn_reflns_number 15338
_diffrn_reflns_theta_full 25.25
_diffrn_reflns_theta_max 25.25
_diffrn_reflns_theta_min 2.11
_exptl_absorpt_coefficient_mu 1.094
_exptl_absorpt_correction_T_max 0.7493
_exptl_absorpt_correction_T_min 0.7007
_exptl_absorpt_correction_type empirical
_exptl_crystal_colour dark-green
_exptl_crystal_density_diffrn 1.490
_exptl_crystal_description block
_exptl_crystal_F_000 3128
_exptl_crystal_size_max 0.35
_exptl_crystal_size_mid 0.32
_exptl_crystal_size_min 0.28
_refine_diff_density_max 0.674
_refine_diff_density_min -0.508
_refine_diff_density_rms 0.073
_refine_ls_extinction_method none
_refine_ls_goodness_of_fit_ref 1.072
_refine_ls_hydrogen_treatment constr
_refine_ls_matrix_type full
_refine_ls_number_parameters 388
_refine_ls_number_reflns 5917
_refine_ls_number_restraints 0
_refine_ls_restrained_S_all 1.072
_refine_ls_R_factor_all 0.0685
_refine_ls_R_factor_gt 0.0470
_refine_ls_shift/su_max 0.000
_refine_ls_shift/su_mean 0.000
_refine_ls_structure_factor_coef Fsqd
_refine_ls_weighting_details 'calc w=1/[\s^2^(Fo^2^)+(0.0709P)^2^+6.6736P] where P=(Fo^2^+2Fc^2^)/3'
_refine_ls_weighting_scheme calc
_refine_ls_wR_factor_gt 0.1276
_refine_ls_wR_factor_ref 0.1366
_reflns_number_gt 4352
_reflns_number_total 5917
_reflns_threshold_expression >2sigma(I)
_cod_data_source_file ja105948r_si_005.cif
_cod_data_source_block ds1
_cod_database_code 4105566

loop_
_symmetry_equiv_pos_as_xyz
'x, y, z'
'-x, y, -z+1/2'
'x+1/2, y+1/2, z'
'-x+1/2, y+1/2, -z+1/2'
'-x, -y, -z'
'x, -y, z-1/2'
'-x+1/2, -y+1/2, -z'
'x+1/2, -y+1/2, z-1/2'

loop_
_atom_site_label
_atom_site_type_symbol
_atom_site_fract_x
_atom_site_fract_y
_atom_site_fract_z
_atom_site_U_iso_or_equiv
_atom_site_adp_type
_atom_site_occupancy
_atom_site_symmetry_multiplicity
_atom_site_calc_flag
_atom_site_refinement_flags
Fe1 Fe 0.122516(16) 0.11661(5) 0.23293(3) 0.03222(17) Uani 1 1 d .
Fe2 Fe 0.123930(16) -0.12011(5) 0.20124(3) 0.03166(17) Uani 1 1 d .
S1 S 0.15983(3) 0.04154(10) 0.18002(5) 0.0373(2) Uani 1 1 d .
S2 S 0.06614(3) 0.01425(10) 0.13697(5) 0.0402(3) Uani 1 1 d .
P1 P 0.07521(4) 0.41094(17) -0.07706(7) 0.0731(4) Uani 1 1 d .
F2 F 0.11218(12) 0.4241(5) 0.00304(18) 0.1345(16) Uani 1 1 d .
C1 C 0.08772(13) 0.2643(4) 0.2511(2) 0.0447(10) Uani 1 1 d .
C2 C 0.12860(14) 0.2438(4) 0.3146(2) 0.0476(10) Uani 1 1 d .
C3 C 0.16158(13) 0.2748(4) 0.2982(2) 0.0503(11) Uani 1 1 d .
C4 C 0.14104(14) 0.3164(4) 0.2259(2) 0.0459(10) Uani 1 1 d .
C5 C 0.09598(13) 0.3097(4) 0.1959(2) 0.0436(10) Uani 1 1 d .
C6 C 0.04496(15) 0.2620(5) 0.2472(3) 0.0704(14) Uani 1 1 d .
H6A H 0.0386 0.3475 0.2582 0.106 Uiso 1 1 calc R
H6B H 0.0458 0.1997 0.2814 0.106 Uiso 1 1 calc R
H6C H 0.0227 0.2372 0.1993 0.106 Uiso 1 1 calc R
C7 C 0.13573(18) 0.2100(5) 0.3870(2) 0.0732(15) Uani 1 1 d .
H7A H 0.1372 0.2889 0.4125 0.110 Uiso 1 1 calc R
H7B H 0.1626 0.1624 0.4136 0.110 Uiso 1 1 calc R
H7C H 0.1120 0.1567 0.3818 0.110 Uiso 1 1 calc R
C8 C 0.20974(14) 0.2818(5) 0.3514(3) 0.0768(16) Uani 1 1 d .
H8A H 0.2172 0.3686 0.3713 0.115 Uiso 1 1 calc R
H8B H 0.2256 0.2616 0.3274 0.115 Uiso 1 1 calc R
H8C H 0.2172 0.2197 0.3896 0.115 Uiso 1 1 calc R
C9 C 0.16492(19) 0.3697(5) 0.1900(3) 0.0760(16) Uani 1 1 d .
H9A H 0.1681 0.4630 0.1967 0.114 Uiso 1 1 calc R
H9B H 0.1487 0.3503 0.1393 0.114 Uiso 1 1 calc R
H9C H 0.1933 0.3299 0.2110 0.114 Uiso 1 1 calc R
C10 C 0.06241(17) 0.3503(5) 0.1217(2) 0.0678(14) Uani 1 1 d .
H10A H 0.0570 0.4427 0.1211 0.102 Uiso 1 1 calc R
H10B H 0.0358 0.3030 0.1071 0.102 Uiso 1 1 calc R
H10C H 0.0727 0.3315 0.0889 0.102 Uiso 1 1 calc R
C11 C 0.08898(13) -0.2833(4) 0.1290(2) 0.0403(9) Uani 1 1 d .
C12 C 0.09767(12) -0.3081(4) 0.2000(2) 0.0388(9) Uani 1 1 d .
C13 C 0.14361(12) -0.3085(4) 0.2459(2) 0.0399(9) Uani 1 1 d .
C14 C 0.16294(12) -0.2768(4) 0.2043(2) 0.0434(10) Uani 1 1 d .
C15 C 0.12881(14) -0.2626(4) 0.1317(2) 0.0438(10) Uani 1 1 d .
C16 C 0.04510(14) -0.2860(5) 0.0618(2) 0.0598(12) Uani 1 1 d .
H16A H 0.0389 -0.3735 0.0425 0.090 Uiso 1 1 calc R
H16B H 0.0450 -0.2273 0.0267 0.090 Uiso 1 1 calc R
H16C H 0.0232 -0.2591 0.0729 0.090 Uiso 1 1 calc R
C17 C 0.06630(15) -0.3488(4) 0.2230(2) 0.0557(11) Uani 1 1 d .
H17A H 0.0611 -0.4414 0.2157 0.084 Uiso 1 1 calc R
H17B H 0.0393 -0.3025 0.1949 0.084 Uiso 1 1 calc R
H17C H 0.0782 -0.3287 0.2732 0.084 Uiso 1 1 calc R
C18 C 0.16638(15) -0.3475(4) 0.3240(2) 0.0602(13) Uani 1 1 d .
H18A H 0.1710 -0.4407 0.3280 0.090 Uiso 1 1 calc R
H18B H 0.1487 -0.3236 0.3444 0.090 Uiso 1 1 calc R
H18C H 0.1940 -0.3033 0.3496 0.090 Uiso 1 1 calc R
C19 C 0.21079(14) -0.2745(5) 0.2302(3) 0.0716(15) Uani 1 1 d .
H19A H 0.2200 -0.3602 0.2249 0.107 Uiso 1 1 calc R
H19B H 0.2266 -0.2492 0.2801 0.107 Uiso 1 1 calc R
H19C H 0.2164 -0.2126 0.2021 0.107 Uiso 1 1 calc R
C20 C 0.13456(18) -0.2452(5) 0.0676(3) 0.0710(15) Uani 1 1 d .
H20A H 0.1353 -0.3296 0.0484 0.107 Uiso 1 1 calc R
H20B H 0.1614 -0.1998 0.0821 0.107 Uiso 1 1 calc R
H20C H 0.1106 -0.1950 0.0313 0.107 Uiso 1 1 calc R
C21 C 0.13282(15) 0.0890(4) 0.0849(2) 0.0523(11) Uani 1 1 d .
H21A H 0.1115 0.0231 0.0555 0.063 Uiso 1 1 calc R
H21B H 0.1177 0.1718 0.0780 0.063 Uiso 1 1 calc R
C22 C 0.16648(19) 0.1026(5) 0.0618(3) 0.0786(17) Uani 1 1 d .
H22A H 0.1523 0.1272 0.0118 0.118 Uiso 1 1 calc R
H22B H 0.1812 0.0203 0.0684 0.118 Uiso 1 1 calc R
H22C H 0.1873 0.1687 0.0906 0.118 Uiso 1 1 calc R
C23 C 0.02161(13) -0.0309(4) 0.1516(2) 0.0514(11) Uani 1 1 d .
H23A H 0.0200 -0.1257 0.1534 0.062 Uiso 1 1 calc R
H23B H 0.0272 0.0039 0.1977 0.062 Uiso 1 1 calc R
C24 C -0.02122(15) 0.0216(6) 0.0922(3) 0.0791(16) Uani 1 1 d .
H24A H -0.0442 -0.0034 0.1011 0.119 Uiso 1 1 calc R
H24B H -0.0270 -0.0138 0.0468 0.119 Uiso 1 1 calc R
H24C H -0.0198 0.1155 0.0910 0.119 Uiso 1 1 calc R
C25 C 0.11644(12) -0.0440(4) 0.28003(18) 0.0369(9) Uani 1 1 d .
H25A H 0.1001 -0.0679 0.3039 0.044 Uiso 1 1 calc R
C26 C 0.15796(12) -0.0329(3) 0.29998(18) 0.0323(8) Uani 1 1 d .
C27 C 0.20167(12) -0.0441(4) 0.36167(19) 0.0385(9) Uani 1 1 d .
C28 C 0.20623(14) -0.0682(4) 0.4290(2) 0.0502(11) Uani 1 1 d .
H28A H 0.1816 -0.0801 0.4333 0.060 Uiso 1 1 calc R
C29 C 0.24711(16) -0.0744(5) 0.4892(2) 0.0653(13) Uani 1 1 d .
H29A H 0.2499 -0.0885 0.5342 0.078 Uiso 1 1 calc R
C30 C 0.28377(16) -0.0602(5) 0.4841(2) 0.0677(14) Uani 1 1 d .
H30A H 0.3113 -0.0652 0.5252 0.081 Uiso 1 1 calc R
C31 C 0.27939(14) -0.0385(5) 0.4174(2) 0.0557(11) Uani 1 1 d .
H31A H 0.3041 -0.0306 0.4132 0.067 Uiso 1 1 calc R
C32 C 0.23876(13) -0.0284(4) 0.3570(2) 0.0449(10) Uani 1 1 d .
H32A H 0.2362 -0.0108 0.3125 0.054 Uiso 1 1 calc R
F1 F 0.10094(19) 0.2946(5) -0.0869(3) 0.170(2) Uani 1 1 d .
F5 F 0.03850(11) 0.3976(6) -0.15599(19) 0.171(3) Uani 1 1 d .
F4 F 0.05453(17) 0.3052(7) -0.0520(3) 0.204(3) Uani 1 1 d .
F3 F 0.10072(16) 0.4913(5) -0.1039(3) 0.1542(19) Uani 1 1 d .
F6 F 0.0508(2) 0.5167(9) -0.0665(3) 0.283(5) Uani 1 1 d .

loop_
_atom_site_aniso_label
_atom_site_aniso_U_11
_atom_site_aniso_U_22
_atom_site_aniso_U_33
_atom_site_aniso_U_23
_atom_site_aniso_U_13
_atom_site_aniso_U_12
Fe1 0.0336(3) 0.0279(3) 0.0379(3) -0.0008(2) 0.0201(2) 0.0016(2)
Fe2 0.0333(3) 0.0261(3) 0.0364(3) 0.0001(2) 0.0182(2) -0.0001(2)
S1 0.0417(5) 0.0328(6) 0.0449(5) -0.0001(4) 0.0274(4) -0.0007(4)
S2 0.0380(5) 0.0360(6) 0.0409(5) 0.0018(4) 0.0157(4) 0.0019(4)
P1 0.0494(8) 0.1144(13) 0.0548(7) -0.0093(8) 0.0258(6) -0.0213(8)
F2 0.091(3) 0.203(5) 0.068(2) -0.012(2) 0.0103(18) -0.039(3)
C1 0.044(2) 0.035(2) 0.065(3) -0.0042(19) 0.035(2) 0.0036(18)
C2 0.065(3) 0.035(2) 0.046(2) -0.0059(18) 0.031(2) 0.007(2)
C3 0.048(2) 0.035(2) 0.065(3) -0.014(2) 0.026(2) -0.0010(19)
C4 0.060(3) 0.023(2) 0.068(3) -0.0068(19) 0.042(2) -0.0009(19)
C5 0.054(3) 0.027(2) 0.052(2) -0.0010(17) 0.029(2) 0.0057(18)
C6 0.062(3) 0.059(3) 0.110(4) -0.010(3) 0.059(3) 0.008(2)
C7 0.114(4) 0.059(3) 0.055(3) -0.002(2) 0.049(3) 0.018(3)
C8 0.051(3) 0.048(3) 0.105(4) -0.025(3) 0.019(3) -0.006(2)
C9 0.102(4) 0.039(3) 0.125(5) -0.007(3) 0.085(4) -0.018(3)
C10 0.082(4) 0.045(3) 0.064(3) 0.013(2) 0.027(3) 0.022(2)
C11 0.046(2) 0.028(2) 0.043(2) -0.0037(16) 0.0195(18) -0.0070(17)
C12 0.046(2) 0.025(2) 0.048(2) -0.0004(16) 0.0255(19) -0.0026(17)
C13 0.045(2) 0.026(2) 0.046(2) 0.0013(16) 0.0207(19) 0.0027(17)
C14 0.039(2) 0.027(2) 0.067(3) -0.0086(18) 0.029(2) 0.0013(17)
C15 0.060(3) 0.027(2) 0.054(2) -0.0075(17) 0.036(2) -0.0049(19)
C16 0.062(3) 0.046(3) 0.049(2) -0.005(2) 0.011(2) -0.008(2)
C17 0.064(3) 0.043(3) 0.067(3) 0.003(2) 0.038(2) -0.007(2)
C18 0.068(3) 0.041(3) 0.049(2) 0.011(2) 0.013(2) 0.008(2)
C19 0.051(3) 0.053(3) 0.113(4) -0.014(3) 0.043(3) 0.002(2)
C20 0.116(4) 0.052(3) 0.084(3) -0.013(3) 0.079(3) -0.008(3)
C21 0.070(3) 0.050(3) 0.047(2) 0.0070(19) 0.037(2) 0.005(2)
C22 0.111(5) 0.083(4) 0.079(3) 0.008(3) 0.075(4) 0.001(3)
C23 0.038(2) 0.049(3) 0.060(3) 0.003(2) 0.020(2) 0.0010(19)
C24 0.039(3) 0.097(5) 0.084(3) 0.011(3) 0.019(2) 0.012(3)
C25 0.045(2) 0.035(2) 0.0366(18) -0.0002(16) 0.0252(17) -0.0011(18)
C26 0.036(2) 0.026(2) 0.0351(18) 0.0023(15) 0.0184(16) 0.0014(16)
C27 0.039(2) 0.032(2) 0.039(2) -0.0007(16) 0.0156(17) 0.0002(17)
C28 0.048(2) 0.058(3) 0.045(2) 0.004(2) 0.023(2) 0.007(2)
C29 0.059(3) 0.090(4) 0.040(2) 0.009(2) 0.020(2) 0.008(3)
C30 0.050(3) 0.080(4) 0.050(3) 0.000(2) 0.009(2) 0.009(3)
C31 0.038(2) 0.053(3) 0.069(3) -0.001(2) 0.022(2) 0.002(2)
C32 0.043(2) 0.046(3) 0.047(2) -0.0004(19) 0.0233(19) 0.0007(19)
F1 0.218(5) 0.147(5) 0.156(4) 0.014(3) 0.101(4) 0.052(4)
F5 0.068(2) 0.356(8) 0.071(2) -0.052(3) 0.0221(18) -0.036(3)
F4 0.162(4) 0.307(8) 0.160(4) -0.020(5) 0.093(4) -0.127(5)
F3 0.145(4) 0.156(5) 0.164(4) 0.039(3) 0.080(3) -0.043(3)
F6 0.227(6) 0.399(11) 0.133(4) -0.076(5) 0.024(4) 0.215(7)

loop_
_atom_type_symbol
_atom_type_description
_atom_type_scat_dispersion_real
_atom_type_scat_dispersion_imag
_atom_type_scat_source
C C 0.0033 0.0016 'International Tables Vol C Tables 4.2.6.8 and 6.1.1.4'
H H 0.0000 0.0000 'International Tables Vol C Tables 4.2.6.8 and 6.1.1.4'
F F 0.0171 0.0103 'International Tables Vol C Tables 4.2.6.8 and 6.1.1.4'
P P 0.1023 0.0942 'International Tables Vol C Tables 4.2.6.8 and 6.1.1.4'
S S 0.1246 0.1234 'International Tables Vol C Tables 4.2.6.8 and 6.1.1.4'
Fe Fe 0.3463 0.8444 'International Tables Vol C Tables 4.2.6.8 and 6.1.1.4'

loop_
_geom_angle_atom_site_label_1
_geom_angle_atom_site_label_2
_geom_angle_atom_site_label_3
_geom_angle
C25 Fe1 C26 38.10(14)
C25 Fe1 C2 94.40(16)
C26 Fe1 C2 96.11(15)
C25 Fe1 C1 105.69(16)
C26 Fe1 C1 128.01(15)
C2 Fe1 C1 39.38(16)
C25 Fe1 C3 119.40(16)
C26 Fe1 C3 97.90(16)
C2 Fe1 C3 39.16(16)
C1 Fe1 C3 65.42(16)
C25 Fe1 C5 143.07(16)
C26 Fe1 C5 160.70(14)
C2 Fe1 C5 65.48(15)
C1 Fe1 C5 39.30(15)
C3 Fe1 C5 64.41(16)
C25 Fe1 C4 157.12(15)
C26 Fe1 C4 130.61(16)
C2 Fe1 C4 64.57(16)
C1 Fe1 C4 64.37(15)
C3 Fe1 C4 38.16(16)
C5 Fe1 C4 37.56(15)
C25 Fe1 S1 102.48(11)
C26 Fe1 S1 78.00(10)
C2 Fe1 S1 141.73(13)
C1 Fe1 S1 151.57(12)
C3 Fe1 S1 103.54(12)
C5 Fe1 S1 112.40(11)
C4 Fe1 S1 90.49(11)
C25 Fe1 S2 79.09(11)
C26 Fe1 S2 104.09(11)
C2 Fe1 S2 135.32(13)
C1 Fe1 S2 99.53(12)
C3 Fe1 S2 158.00(12)
C5 Fe1 S2 93.70(11)
C4 Fe1 S2 121.83(12)
S1 Fe1 S2 82.04(5)
C25 Fe1 Fe2 50.96(11)
C26 Fe1 Fe2 51.91(10)
C2 Fe1 Fe2 144.10(12)
C1 Fe1 Fe2 146.13(11)
C3 Fe1 Fe2 144.13(12)
C5 Fe1 Fe2 147.38(11)
C4 Fe1 Fe2 146.58(11)
S1 Fe1 Fe2 56.26(3)
S2 Fe1 Fe2 56.18(3)
C25 Fe2 C26 38.06(14)
C25 Fe2 C14 129.69(16)
C26 Fe2 C14 105.34(15)
C25 Fe2 C13 97.16(15)
C26 Fe2 C13 92.20(14)
C14 Fe2 C13 39.29(15)
C25 Fe2 C12 96.67(15)
C26 Fe2 C12 115.62(14)
C14 Fe2 C12 65.85(15)
C13 Fe2 C12 39.15(14)
C25 Fe2 C15 160.35(16)
C26 Fe2 C15 143.37(15)
C14 Fe2 C15 39.01(16)
C13 Fe2 C15 64.84(15)
C12 Fe2 C15 64.58(15)
C25 Fe2 C11 128.79(15)
C26 Fe2 C11 153.69(14)
C14 Fe2 C11 64.58(15)
C13 Fe2 C11 64.31(14)
C12 Fe2 C11 38.33(14)
C15 Fe2 C11 37.73(15)
C25 Fe2 S1 102.46(12)
C26 Fe2 S1 78.04(10)
C14 Fe2 S1 97.58(12)
C13 Fe2 S1 131.70(11)
C12 Fe2 S1 160.25(11)
C15 Fe2 S1 95.85(11)
C11 Fe2 S1 126.00(11)
C25 Fe2 S2 79.25(11)
C26 Fe2 S2 104.38(11)
C14 Fe2 S2 149.57(12)
C13 Fe2 S2 145.13(11)
C12 Fe2 S2 106.33(11)
C15 Fe2 S2 110.58(12)
C11 Fe2 S2 90.76(11)
S1 Fe2 S2 82.30(5)
C25 Fe2 Fe1 50.84(11)
C26 Fe2 Fe1 51.87(10)
C14 Fe2 Fe1 145.81(11)
C13 Fe2 Fe1 143.21(11)
C12 Fe2 Fe1 143.16(11)
C15 Fe2 Fe1 148.78(11)
C11 Fe2 Fe1 147.29(11)
S1 Fe2 Fe1 56.35(3)
S2 Fe2 Fe1 56.54(3)
C21 S1 Fe2 112.69(15)
C21 S1 Fe1 111.07(15)
Fe2 S1 Fe1 67.39(4)
C23 S2 Fe2 109.91(14)
C23 S2 Fe1 113.82(15)
Fe2 S2 Fe1 67.28(4)
F6 P1 F3 99.9(5)
F6 P1 F5 89.8(3)
F3 P1 F5 88.1(3)
F6 P1 F4 92.2(5)
F3 P1 F4 167.9(4)
F5 P1 F4 91.9(3)
F6 P1 F2 90.0(3)
F3 P1 F2 92.3(3)
F5 P1 F2 179.6(3)
F4 P1 F2 87.7(3)
F6 P1 F1 178.2(5)
F3 P1 F1 81.9(3)
F5 P1 F1 90.7(3)
F4 P1 F1 86.0(4)
F2 P1 F1 89.4(3)
C2 C1 C5 107.7(3)
C2 C1 C6 125.2(4)
C5 C1 C6 126.2(4)
C2 C1 Fe1 70.2(2)
C5 C1 Fe1 72.2(2)
C6 C1 Fe1 131.3(3)
C3 C2 C1 107.6(4)
C3 C2 C7 125.9(4)
C1 C2 C7 126.3(4)
C3 C2 Fe1 71.4(2)
C1 C2 Fe1 70.4(2)
C7 C2 Fe1 128.4(3)
C4 C3 C2 107.9(4)
C4 C3 C8 125.5(4)
C2 C3 C8 126.0(4)
C4 C3 Fe1 72.5(2)
C2 C3 Fe1 69.4(2)
C8 C3 Fe1 130.5(3)
C5 C4 C3 109.4(4)
C5 C4 C9 126.3(4)
C3 C4 C9 124.1(4)
C5 C4 Fe1 70.7(2)
C3 C4 Fe1 69.3(2)
C9 C4 Fe1 130.0(3)
C4 C5 C1 107.4(3)
C4 C5 C10 126.5(4)
C1 C5 C10 126.0(4)
C4 C5 Fe1 71.8(2)
C1 C5 Fe1 68.5(2)
C10 C5 Fe1 127.9(3)
C1 C6 H6A 109.5
C1 C6 H6B 109.5
H6A C6 H6B 109.5
C1 C6 H6C 109.5
H6A C6 H6C 109.5
H6B C6 H6C 109.5
C2 C7 H7A 109.5
C2 C7 H7B 109.5
H7A C7 H7B 109.5
C2 C7 H7C 109.5
H7A C7 H7C 109.5
H7B C7 H7C 109.5
C3 C8 H8A 109.5
C3 C8 H8B 109.5
H8A C8 H8B 109.5
C3 C8 H8C 109.5
H8A C8 H8C 109.5
H8B C8 H8C 109.5
C4 C9 H9A 109.5
C4 C9 H9B 109.5
H9A C9 H9B 109.5
C4 C9 H9C 109.5
H9A C9 H9C 109.5
H9B C9 H9C 109.5
C5 C10 H10A 109.5
C5 C10 H10B 109.5
H10A C10 H10B 109.5
C5 C10 H10C 109.5
H10A C10 H10C 109.5
H10B C10 H10C 109.5
C15 C11 C12 108.4(3)
C15 C11 C16 125.4(4)
C12 C11 C16 126.1(4)
C15 C11 Fe2 69.9(2)
C12 C11 Fe2 68.6(2)
C16 C11 Fe2 129.8(3)
C11 C12 C13 107.3(3)
C11 C12 C17 127.8(4)
C13 C12 C17 124.1(4)
C11 C12 Fe2 73.0(2)
C13 C12 Fe2 69.6(2)
C17 C12 Fe2 130.2(3)
C14 C13 C12 108.4(3)
C14 C13 C18 127.4(4)
C12 C13 C18 124.0(4)
C14 C13 Fe2 70.0(2)
C12 C13 Fe2 71.3(2)
C18 C13 Fe2 128.3(3)
C13 C14 C15 107.5(3)
C13 C14 C19 126.3(4)
C15 C14 C19 125.8(4)
C13 C14 Fe2 70.7(2)
C15 C14 Fe2 72.7(2)
C19 C14 Fe2 127.4(3)
C11 C15 C14 108.3(3)
C11 C15 C20 125.6(4)
C14 C15 C20 125.7(4)
C11 C15 Fe2 72.4(2)
C14 C15 Fe2 68.3(2)
C20 C15 Fe2 130.7(3)
C11 C16 H16A 109.5
C11 C16 H16B 109.5
H16A C16 H16B 109.5
C11 C16 H16C 109.5
H16A C16 H16C 109.5
H16B C16 H16C 109.5
C12 C17 H17A 109.5
C12 C17 H17B 109.5
H17A C17 H17B 109.5
C12 C17 H17C 109.5
H17A C17 H17C 109.5
H17B C17 H17C 109.5
C13 C18 H18A 109.5
C13 C18 H18B 109.5
H18A C18 H18B 109.5
C13 C18 H18C 109.5
H18A C18 H18C 109.5
H18B C18 H18C 109.5
C14 C19 H19A 109.5
C14 C19 H19B 109.5
H19A C19 H19B 109.5
C14 C19 H19C 109.5
H19A C19 H19C 109.5
H19B C19 H19C 109.5
C15 C20 H20A 109.5
C15 C20 H20B 109.5
H20A C20 H20B 109.5
C15 C20 H20C 109.5
H20A C20 H20C 109.5
H20B C20 H20C 109.5
C22 C21 S1 109.5(3)
C22 C21 H21A 109.8
S1 C21 H21A 109.8
C22 C21 H21B 109.8
S1 C21 H21B 109.8
H21A C21 H21B 108.2
C21 C22 H22A 109.5
C21 C22 H22B 109.5
H22A C22 H22B 109.5
C21 C22 H22C 109.5
H22A C22 H22C 109.5
H22B C22 H22C 109.5
C24 C23 S2 111.0(3)
C24 C23 H23A 109.4
S2 C23 H23A 109.4
C24 C23 H23B 109.4
S2 C23 H23B 109.4
H23A C23 H23B 108.0
C23 C24 H24A 109.5
C23 C24 H24B 109.5
H24A C24 H24B 109.5
C23 C24 H24C 109.5
H24A C24 H24C 109.5
H24B C24 H24C 109.5
C26 C25 Fe1 72.8(2)
C26 C25 Fe2 72.7(2)
Fe1 C25 Fe2 78.20(13)
C26 C25 H25A 135.5
Fe1 C25 H25A 135.5
Fe2 C25 H25A 135.5
C25 C26 C27 142.9(3)
C25 C26 Fe2 69.2(2)
C27 C26 Fe2 135.6(3)
C25 C26 Fe1 69.1(2)
C27 C26 Fe1 134.4(3)
Fe2 C26 Fe1 76.22(12)
C32 C27 C28 118.7(3)
C32 C27 C26 123.1(3)
C28 C27 C26 118.2(4)
C29 C28 C27 119.8(4)
C29 C28 H28A 120.1
C27 C28 H28A 120.1
C30 C29 C28 121.2(4)
C30 C29 H29A 119.4
C28 C29 H29A 119.4
C29 C30 C31 119.1(4)
C29 C30 H30A 120.5
C31 C30 H30A 120.5
C32 C31 C30 120.4(4)
C32 C31 H31A 119.8
C30 C31 H31A 119.8
C31 C32 C27 120.7(4)
C31 C32 H32A 119.6
C27 C32 H32A 119.6

loop_
_geom_bond_atom_site_label_1
_geom_bond_atom_site_label_2
_geom_bond_distance
Fe1 C25 1.992(4)
Fe1 C26 2.037(3)
Fe1 C2 2.101(4)
Fe1 C1 2.105(4)
Fe1 C3 2.127(4)
Fe1 C5 2.154(4)
Fe1 C4 2.168(4)
Fe1 S1 2.2675(12)
Fe1 S2 2.2741(12)
Fe1 Fe2 2.5146(12)
Fe2 C25 1.995(4)
Fe2 C26 2.038(3)
Fe2 C14 2.093(4)
Fe2 C13 2.102(4)
Fe2 C12 2.125(4)
Fe2 C15 2.151(4)
Fe2 C11 2.183(4)
Fe2 S1 2.2650(12)
Fe2 S2 2.2647(12)
S1 C21 1.829(4)
S2 C23 1.819(4)
P1 F6 1.470(5)
P1 F3 1.532(4)
P1 F5 1.535(3)
P1 F4 1.544(5)
P1 F2 1.554(3)
P1 F1 1.575(5)
C1 C2 1.417(6)
C1 C5 1.433(5)
C1 C6 1.476(6)
C2 C3 1.417(6)
C2 C7 1.483(6)
C3 C4 1.405(6)
C3 C8 1.503(6)
C4 C5 1.392(6)
C4 C9 1.506(6)
C5 C10 1.487(6)
C6 H6A 0.9600
C6 H6B 0.9600
C6 H6C 0.9600
C7 H7A 0.9600
C7 H7B 0.9600
C7 H7C 0.9600
C8 H8A 0.9600
C8 H8B 0.9600
C8 H8C 0.9600
C9 H9A 0.9600
C9 H9B 0.9600
C9 H9C 0.9600
C10 H10A 0.9600
C10 H10B 0.9600
C10 H10C 0.9600
C11 C15 1.402(5)
C11 C12 1.415(5)
C11 C16 1.497(5)
C12 C13 1.417(5)
C12 C17 1.485(6)
C13 C14 1.410(6)
C13 C18 1.500(5)
C14 C15 1.418(6)
C14 C19 1.497(6)
C15 C20 1.497(5)
C16 H16A 0.9600
C16 H16B 0.9600
C16 H16C 0.9600
C17 H17A 0.9600
C17 H17B 0.9600
C17 H17C 0.9600
C18 H18A 0.9600
C18 H18B 0.9600
C18 H18C 0.9600
C19 H19A 0.9600
C19 H19B 0.9600
C19 H19C 0.9600
C20 H20A 0.9600
C20 H20B 0.9600
C20 H20C 0.9600
C21 C22 1.512(6)
C21 H21A 0.9700
C21 H21B 0.9700
C22 H22A 0.9600
C22 H22B 0.9600
C22 H22C 0.9600
C23 C24 1.505(6)
C23 H23A 0.9700
C23 H23B 0.9700
C24 H24A 0.9600
C24 H24B 0.9600
C24 H24C 0.9600
C25 C26 1.316(5)
C25 H25A 0.9800
C26 C27 1.449(5)
C27 C32 1.378(5)
C27 C28 1.392(5)
C28 C29 1.372(6)
C28 H28A 0.9300
C29 C30 1.366(7)
C29 H29A 0.9300
C30 C31 1.378(6)
C30 H30A 0.9300
C31 C32 1.372(6)
C31 H31A 0.9300
C32 H32A 0.9300
